data_4513485
loop_
_publ_author_name
'Ziach, Krzysztof'
'Jurczak, Janusz'

_publ_section_title
;
 Chiral Crystals from Dynamic Combinatorial Libraries of Achiral
 Macrocyclic Imines
;
_journal_issue 9
_journal_name_full 'Crystal Growth &amp; Design'
_journal_page_first 4372
_journal_paper_doi 10.1021/acs.cgd.5b00658
_journal_volume 15
_journal_year 2015
_chemical_formula_sum 'C19 H21.5 N3.5 Na O3 S'
_chemical_formula_weight 401.95
_chemical_name_systematic
; 
 ? 
;
_space_group_IT_number 14
_symmetry_cell_setting monoclinic
_symmetry_space_group_name_Hall '-P 2yn'
_symmetry_space_group_name_H-M 'P 1 21/n 1'
_atom_sites_solution_hydrogens geom
_atom_sites_solution_primary direct
_atom_sites_solution_secondary difmap
_audit_creation_method SHELXL-97
_cell_angle_alpha 90.00
_cell_angle_beta 93.602(3)
_cell_angle_gamma 90.00
_cell_formula_units_Z 4
_cell_length_a 8.7475(4)
_cell_length_b 11.5399(4)
_cell_length_c 19.9285(6)
_cell_measurement_temperature 100(2)
_cell_volume 2007.71(13)
_computing_cell_refinement
;
CrysAlis RED, Oxford Diffraction Ltd.,
Version 1.171.28cycle2 beta (release 25-10-2005 CrysAlis171 .NET)
(compiled Oct 25 2005,08:50:05)
;
_computing_data_collection
;
CrysAlis CCD, Oxford Diffraction Ltd.,
Version 1.171.28cycle2 beta (release 25-10-2005 CrysAlis171 .NET)
(compiled Oct 25 2005,08:50:05)
;
_computing_data_reduction
;
CrysAlis RED, Oxford Diffraction Ltd.,
Version 1.171.28cycle2 beta (release 25-10-2005 CrysAlis171 .NET)
(compiled Oct 25 2005,08:50:05)
;
_computing_molecular_graphics Diamond
_computing_publication_material SHELXTL-97
_computing_structure_refinement 'SHELXL-97 (Sheldrick, 1997)'
_computing_structure_solution 'SHELXS-97 (Sheldrick, 1990)'
_diffrn_ambient_temperature 100(2)
_diffrn_detector_area_resol_mean 8.6479
_diffrn_measured_fraction_theta_full 0.985
_diffrn_measured_fraction_theta_max 0.946
_diffrn_measurement_device_type KM4CCD
_diffrn_measurement_method 'omega scan'
_diffrn_radiation_monochromator graphite
_diffrn_radiation_source 'fine-focus sealed tube'
_diffrn_radiation_type MoK\a
_diffrn_radiation_wavelength 0.71073
_diffrn_reflns_av_R_equivalents 0.0153
_diffrn_reflns_av_sigmaI/netI 0.0232
_diffrn_reflns_limit_h_max 11
_diffrn_reflns_limit_h_min -11
_diffrn_reflns_limit_k_max 15
_diffrn_reflns_limit_k_min -15
_diffrn_reflns_limit_l_max 26
_diffrn_reflns_limit_l_min -26
_diffrn_reflns_number 22846
_diffrn_reflns_theta_full 28.00
_diffrn_reflns_theta_max 28.65
_diffrn_reflns_theta_min 2.70
_diffrn_standards_decay_% 2
_diffrn_standards_number '1 frame'
_exptl_absorpt_coefficient_mu 0.208
_exptl_absorpt_correction_T_max 0.95
_exptl_absorpt_correction_T_min 0.91
_exptl_absorpt_correction_type multi-scan
_exptl_absorpt_process_details
;
CrysAlis RED, Oxford Diffraction Ltd.,
Version 1.171.28cycle2 beta (release 25-10-2005 CrysAlis171 .NET)
(compiled Oct 25 2005,08:50:05)
Empirical absorption correction using spherical harmonics,
 implemented in SCALE3 ABSPACK scaling algorithm.
;
_exptl_crystal_colour colourless
_exptl_crystal_density_diffrn 1.330
_exptl_crystal_density_method 'not measured'
_exptl_crystal_description prismatic
_exptl_crystal_F_000 844
_exptl_crystal_size_max 0.90
_exptl_crystal_size_mid 0.50
_exptl_crystal_size_min 0.27
_refine_diff_density_max 0.290
_refine_diff_density_min -0.327
_refine_diff_density_rms 0.042
_refine_ls_extinction_coef 0.0035(9)
_refine_ls_extinction_expression Fc^*^=kFc[1+0.001xFc^2^\l^3^/sin(2\q)]^-1/4^
_refine_ls_extinction_method SHELXL
_refine_ls_goodness_of_fit_ref 1.110
_refine_ls_hydrogen_treatment mixed
_refine_ls_matrix_type full
_refine_ls_number_parameters 343
_refine_ls_number_reflns 4891
_refine_ls_number_restraints 6
_refine_ls_restrained_S_all 1.111
_refine_ls_R_factor_all 0.0394
_refine_ls_R_factor_gt 0.0293
_refine_ls_shift/su_max 0.003
_refine_ls_shift/su_mean 0.000
_refine_ls_structure_factor_coef Fsqd
_refine_ls_weighting_details 'calc w=1/[\s^2^(Fo^2^)+(0.0498P)^2^+0.0593P] where P=(Fo^2^+2Fc^2^)/3'
_refine_ls_weighting_scheme calc
_refine_ls_wR_factor_gt 0.0825
_refine_ls_wR_factor_ref 0.0849
_reflns_number_gt 3856
_reflns_number_total 4891
_reflns_threshold_expression >2sigma(I)
_cod_data_source_file cg5b00658_si_006.cif
_cod_data_source_block 1_NaNCS
_cod_depositor_comments
;
The following automatic conversions were performed:

'_symmetry_cell_setting' value 'Monoclinic' changed to 'monoclinic'
according to
/usr/data/users/saulius/crontab/automatic-downloads/rss-feeds/ACS/lib/dictionaries/cif_core.dic
dictionary named 'cif_core.dic' version 2.4.2 from 2011-04-26.

Automatic conversion script
Id: cif_fix_values 3271 2015-04-21 07:52:19Z andrius 

 Adding full bibliography for 4513482--4513486.cif.
;
_cod_original_sg_symbol_H-M P2(1)/n
_cod_original_formula_sum 'C19 H21.50 N3.50 Na O3 S'
_cod_database_code 4513485

loop_
_symmetry_equiv_pos_as_xyz
'x, y, z'
'-x+1/2, y+1/2, -z+1/2'
'-x, -y, -z'
'x-1/2, -y-1/2, z-1/2'

loop_
_atom_site_label
_atom_site_type_symbol
_atom_site_fract_x
_atom_site_fract_y
_atom_site_fract_z
_atom_site_U_iso_or_equiv
_atom_site_adp_type
_atom_site_occupancy
_atom_site_symmetry_multiplicity
_atom_site_calc_flag
_atom_site_refinement_flags
S1T S 0.56833(4) 0.14696(3) 0.027635(15) 0.03011(11) Uani 1 1 d .
N1T N 0.77241(11) 0.29429(9) 0.10112(5) 0.0243(2) Uani 1 1 d .
C1T C 0.68838(13) 0.23280(10) 0.07029(5) 0.0199(2) Uani 1 1 d .
Na1 Na 0.88029(5) 0.46275(4) 0.14697(2) 0.01721(12) Uani 1 1 d .
O1 O 1.06719(8) 0.40329(7) 0.24149(4) 0.01543(17) Uani 1 1 d .
O2 O 1.15874(8) 0.46557(7) 0.11659(4) 0.01557(17) Uani 1 1 d .
O3 O 0.70042(9) 0.63718(7) 0.14872(4) 0.01853(18) Uani 1 1 d .
N1 N 0.79329(11) 0.50498(8) 0.25575(5) 0.0185(2) Uani 1 1 d .
N2 N 0.93619(10) 0.60764(8) 0.06714(5) 0.0176(2) Uani 1 1 d .
C1 C 0.88102(13) 0.49335(10) 0.30850(6) 0.0173(2) Uani 1 1 d .
C2 C 1.02881(13) 0.43769(9) 0.30484(5) 0.0170(2) Uani 1 1 d .
C3 C 1.14457(14) 0.41255(11) 0.35051(6) 0.0221(3) Uani 1 1 d .
C4 C 1.26165(14) 0.35939(11) 0.31456(6) 0.0223(3) Uani 1 1 d .
C5 C 1.21146(12) 0.35567(10) 0.24908(5) 0.0164(2) Uani 1 1 d .
C6 C 1.27913(12) 0.31204(10) 0.18606(5) 0.0162(2) Uani 1 1 d .
C7 C 1.17697(14) 0.21585(11) 0.15300(6) 0.0201(2) Uani 1 1 d .
C8 C 1.43835(13) 0.26211(11) 0.20495(6) 0.0219(3) Uani 1 1 d .
C9 C 1.29363(12) 0.41123(10) 0.13749(5) 0.0154(2) Uani 1 1 d .
C10 C 1.41226(13) 0.46274(10) 0.10881(6) 0.0185(2) Uani 1 1 d .
C11 C 1.35025(13) 0.55571(10) 0.06862(6) 0.0190(2) Uani 1 1 d .
C12 C 1.19649(13) 0.55505(9) 0.07451(5) 0.0165(2) Uani 1 1 d .
C13 C 1.07113(13) 0.62785(10) 0.04964(5) 0.0173(2) Uani 1 1 d .
C14 C 0.81030(13) 0.68447(11) 0.04548(6) 0.0205(3) Uani 1 1 d .
C15 C 0.73883(14) 0.73244(10) 0.10732(6) 0.0197(2) Uani 1 1 d .
C16 C 0.65307(14) 0.67360(10) 0.21282(6) 0.0200(3) Uani 1 1 d .
C17 C 0.65074(14) 0.56952(11) 0.25926(6) 0.0203(3) Uani 1 1 d .
C1S C 0.9824(2) 0.99055(17) 0.03419(10) 0.0547(5) Uani 1 1 d D
N1S N 0.9605(3) 0.9699(3) 0.08385(15) 0.0475(7) Uani 0.50 1 d P
H1 H 0.8592(14) 0.5213(11) 0.3519(6) 0.016(3) Uiso 1 1 d .
H3 H 1.1455(15) 0.4286(13) 0.3970(7) 0.032(4) Uiso 1 1 d .
H4 H 1.3576(17) 0.3313(13) 0.3310(7) 0.032(4) Uiso 1 1 d .
H7A H 1.2218(15) 0.1885(12) 0.1126(7) 0.026(3) Uiso 1 1 d .
H7B H 1.0739(15) 0.2435(12) 0.1397(6) 0.020(3) Uiso 1 1 d .
H7C H 1.1664(15) 0.1489(13) 0.1841(7) 0.026(4) Uiso 1 1 d .
H8A H 1.4307(16) 0.1966(13) 0.2384(7) 0.032(4) Uiso 1 1 d .
H8B H 1.5094(15) 0.3231(12) 0.2243(7) 0.023(3) Uiso 1 1 d .
H8C H 1.4834(16) 0.2318(13) 0.1656(7) 0.032(4) Uiso 1 1 d .
H10 H 1.5149(16) 0.4394(12) 0.1149(6) 0.024(3) Uiso 1 1 d .
H11 H 1.4035(14) 0.6095(12) 0.0428(6) 0.023(3) Uiso 1 1 d .
H13 H 1.0950(14) 0.6894(12) 0.0217(6) 0.021(3) Uiso 1 1 d .
H14A H 0.7337(14) 0.6384(11) 0.0187(6) 0.021(3) Uiso 1 1 d .
H14B H 0.8413(15) 0.7510(11) 0.0172(7) 0.022(3) Uiso 1 1 d .
H15A H 0.6477(15) 0.7773(11) 0.0927(6) 0.018(3) Uiso 1 1 d .
H15B H 0.8155(15) 0.7865(13) 0.1348(7) 0.027(3) Uiso 1 1 d .
H17A H 0.5650(15) 0.5167(12) 0.2446(6) 0.020(3) Uiso 1 1 d .
H17B H 0.6324(14) 0.5958(11) 0.3050(7) 0.020(3) Uiso 1 1 d .
H16A H 0.5534(15) 0.7079(12) 0.2081(6) 0.023(3) Uiso 1 1 d .
H16B H 0.7267(14) 0.7310(11) 0.2322(6) 0.014(3) Uiso 1 1 d .
H1SA H 0.8728(19) 0.9807(19) 0.0429(13) 0.021 Uiso 0.50 1 d PD
H1SB H 1.032(3) 0.9324(17) 0.0618(13) 0.021 Uiso 0.50 1 d PD
H1SC H 0.999(2) 1.0626(16) 0.0645(12) 0.021 Uiso 0.50 1 d PD

loop_
_atom_site_aniso_label
_atom_site_aniso_U_11
_atom_site_aniso_U_22
_atom_site_aniso_U_33
_atom_site_aniso_U_23
_atom_site_aniso_U_13
_atom_site_aniso_U_12
S1T 0.0423(2) 0.0303(2) 0.01700(16) 0.00063(12) -0.00389(13) -0.01241(15)
N1T 0.0243(5) 0.0226(6) 0.0266(5) -0.0021(4) 0.0052(4) -0.0043(4)
C1T 0.0255(6) 0.0181(6) 0.0168(5) 0.0038(5) 0.0065(5) 0.0006(5)
Na1 0.0179(2) 0.0161(2) 0.0180(2) -0.00068(17) 0.00342(17) -0.00027(17)
O1 0.0164(4) 0.0158(4) 0.0145(4) 0.0005(3) 0.0035(3) 0.0024(3)
O2 0.0136(4) 0.0150(4) 0.0184(4) 0.0042(3) 0.0033(3) 0.0013(3)
O3 0.0206(4) 0.0164(4) 0.0189(4) -0.0019(3) 0.0044(3) 0.0010(3)
N1 0.0210(5) 0.0148(5) 0.0205(5) -0.0009(4) 0.0072(4) 0.0015(4)
N2 0.0192(5) 0.0177(5) 0.0159(5) 0.0000(4) 0.0011(4) 0.0043(4)
C1 0.0234(6) 0.0124(6) 0.0171(5) -0.0025(4) 0.0079(4) -0.0026(4)
C2 0.0234(6) 0.0129(5) 0.0153(5) -0.0014(4) 0.0053(4) -0.0034(4)
C3 0.0255(6) 0.0241(7) 0.0164(6) -0.0005(5) 0.0004(5) -0.0031(5)
C4 0.0212(6) 0.0244(7) 0.0210(6) 0.0018(5) -0.0014(5) 0.0002(5)
C5 0.0143(5) 0.0131(6) 0.0219(6) 0.0037(4) 0.0021(4) -0.0001(4)
C6 0.0149(5) 0.0146(6) 0.0194(5) 0.0023(4) 0.0029(4) 0.0015(4)
C7 0.0209(6) 0.0161(6) 0.0236(6) -0.0007(5) 0.0048(5) -0.0003(5)
C8 0.0184(6) 0.0198(6) 0.0275(6) 0.0049(5) 0.0025(5) 0.0044(5)
C9 0.0140(5) 0.0153(6) 0.0169(5) -0.0012(4) 0.0005(4) 0.0022(4)
C10 0.0149(5) 0.0202(6) 0.0207(6) 0.0002(5) 0.0021(4) -0.0007(5)
C11 0.0190(6) 0.0191(6) 0.0194(6) 0.0029(5) 0.0048(4) -0.0025(5)
C12 0.0204(6) 0.0147(6) 0.0147(5) 0.0022(4) 0.0038(4) -0.0010(4)
C13 0.0227(6) 0.0158(6) 0.0137(5) 0.0018(4) 0.0040(4) 0.0010(5)
C14 0.0205(6) 0.0215(6) 0.0192(6) 0.0017(5) -0.0007(5) 0.0051(5)
C15 0.0210(6) 0.0170(6) 0.0211(6) 0.0005(5) 0.0009(5) 0.0046(5)
C16 0.0187(6) 0.0189(6) 0.0230(6) -0.0043(5) 0.0060(5) 0.0033(5)
C17 0.0196(6) 0.0198(6) 0.0225(6) -0.0029(5) 0.0076(5) 0.0021(5)
C1S 0.0586(11) 0.0466(11) 0.0562(12) 0.0154(9) -0.0183(9) -0.0179(9)
N1S 0.0473(17) 0.0501(18) 0.0447(17) -0.0011(14) -0.0004(14) 0.0000(14)

loop_
_atom_type_symbol
_atom_type_description
_atom_type_scat_dispersion_real
_atom_type_scat_dispersion_imag
_atom_type_scat_source
C C 0.0033 0.0016 'International Tables Vol C Tables 4.2.6.8 and 6.1.1.4'
H H 0.0000 0.0000 'International Tables Vol C Tables 4.2.6.8 and 6.1.1.4'
N N 0.0061 0.0033 'International Tables Vol C Tables 4.2.6.8 and 6.1.1.4'
O O 0.0106 0.0060 'International Tables Vol C Tables 4.2.6.8 and 6.1.1.4'
Na Na 0.0362 0.0249 'International Tables Vol C Tables 4.2.6.8 and 6.1.1.4'
S S 0.1246 0.1234 'International Tables Vol C Tables 4.2.6.8 and 6.1.1.4'

loop_
_geom_angle_atom_site_label_1
_geom_angle_atom_site_label_2
_geom_angle_atom_site_label_3
_geom_angle
_geom_angle_site_symmetry_1
_geom_angle_site_symmetry_3
C1T N1T Na1 160.38(10) . .
N1T C1T S1T 179.19(11) . .
N1T Na1 N2 114.86(4) . .
N1T Na1 N1 112.49(4) . .
N2 Na1 N1 123.57(4) . .
N1T Na1 O1 107.20(4) . .
N2 Na1 O1 122.82(3) . .
N1 Na1 O1 66.74(3) . .
N1T Na1 O2 106.75(3) . .
N2 Na1 O2 65.94(3) . .
N1 Na1 O2 125.19(3) . .
O1 Na1 O2 66.07(3) . .
N1T Na1 O3 115.41(4) . .
N2 Na1 O3 66.94(3) . .
N1 Na1 O3 66.18(3) . .
O1 Na1 O3 125.26(3) . .
O2 Na1 O3 126.28(3) . .
C5 O1 C2 106.71(8) . .
C5 O1 Na1 137.82(6) . .
C2 O1 Na1 114.95(6) . .
C9 O2 C12 106.89(8) . .
C9 O2 Na1 137.41(6) . .
C12 O2 Na1 114.96(6) . .
C15 O3 C16 112.44(8) . .
C15 O3 Na1 115.55(6) . .
C16 O3 Na1 117.16(6) . .
C1 N1 C17 119.26(10) . .
C1 N1 Na1 121.26(8) . .
C17 N1 Na1 117.99(7) . .
C13 N2 C14 120.25(10) . .
C13 N2 Na1 123.00(8) . .
C14 N2 Na1 116.23(7) . .
N1 C1 C2 120.00(10) . .
N1 C1 H1 124.8(7) . .
C2 C1 H1 115.2(7) . .
C3 C2 O1 109.79(10) . .
C3 C2 C1 134.02(11) . .
O1 C2 C1 116.17(9) . .
C2 C3 C4 106.61(10) . .
C2 C3 H3 125.4(8) . .
C4 C3 H3 128.0(8) . .
C5 C4 C3 107.40(11) . .
C5 C4 H4 123.7(9) . .
C3 C4 H4 128.9(9) . .
C4 C5 O1 109.49(10) . .
C4 C5 C6 133.96(10) . .
O1 C5 C6 116.55(9) . .
C5 C6 C9 109.51(9) . .
C5 C6 C8 108.61(9) . .
C9 C6 C8 109.33(9) . .
C5 C6 C7 110.36(9) . .
C9 C6 C7 109.93(9) . .
C8 C6 C7 109.07(10) . .
C6 C7 H7A 109.5(8) . .
C6 C7 H7B 112.3(8) . .
H7A C7 H7B 107.2(11) . .
C6 C7 H7C 111.4(8) . .
H7A C7 H7C 108.8(11) . .
H7B C7 H7C 107.5(11) . .
C6 C8 H8A 110.2(8) . .
C6 C8 H8B 111.3(7) . .
H8A C8 H8B 109.7(11) . .
C6 C8 H8C 110.3(8) . .
H8A C8 H8C 108.1(12) . .
H8B C8 H8C 107.0(11) . .
C10 C9 O2 109.72(10) . .
C10 C9 C6 134.54(10) . .
O2 C9 C6 115.73(9) . .
C9 C10 C11 107.04(10) . .
C9 C10 H10 124.9(8) . .
C11 C10 H10 128.1(8) . .
C12 C11 C10 106.93(10) . .
C12 C11 H11 125.1(8) . .
C10 C11 H11 128.0(8) . .
C11 C12 O2 109.40(10) . .
C11 C12 C13 134.60(11) . .
O2 C12 C13 115.93(9) . .
N2 C13 C12 119.78(10) . .
N2 C13 H13 123.2(8) . .
C12 C13 H13 117.0(8) . .
N2 C14 C15 108.84(9) . .
N2 C14 H14A 107.9(7) . .
C15 C14 H14A 109.6(7) . .
N2 C14 H14B 114.0(8) . .
C15 C14 H14B 108.5(7) . .
H14A C14 H14B 108.0(10) . .
O3 C15 C14 108.16(9) . .
O3 C15 H15A 111.3(7) . .
C14 C15 H15A 108.6(7) . .
O3 C15 H15B 108.9(7) . .
C14 C15 H15B 111.0(7) . .
H15A C15 H15B 108.9(10) . .
O3 C16 C17 109.14(9) . .
O3 C16 H16A 110.4(8) . .
C17 C16 H16A 109.9(8) . .
O3 C16 H16B 109.2(7) . .
C17 C16 H16B 109.0(7) . .
H16A C16 H16B 109.2(10) . .
N1 C17 C16 109.32(9) . .
N1 C17 H17A 107.7(8) . .
C16 C17 H17A 110.1(7) . .
N1 C17 H17B 113.1(7) . .
C16 C17 H17B 109.3(8) . .
H17A C17 H17B 107.3(10) . .
N1S C1S C1S 175.3(4) . 3_775
N1S C1S H1SA 64.6(15) . .
C1S C1S H1SA 116.9(15) 3_775 .
N1S C1S H1SB 53.0(17) . .
C1S C1S H1SB 122.6(19) 3_775 .
H1SA C1S H1SB 103.1(18) . .
N1S C1S H1SC 70.1(14) . .
C1S C1S H1SC 113.7(14) 3_775 .
H1SA C1S H1SC 95.4(15) . .
H1SB C1S H1SC 100.7(17) . .
C1S N1S H1SA 55.2(10) . .
C1S N1S H1SB 58.2(12) . .
H1SA N1S H1SB 99.7(16) . .
C1S N1S H1SC 54.4(10) . .
H1SA N1S H1SC 81.8(13) . .
H1SB N1S H1SC 93.0(15) . .

loop_
_geom_bond_atom_site_label_1
_geom_bond_atom_site_label_2
_geom_bond_distance
_geom_bond_site_symmetry_2
S1T C1T 1.6416(12) .
N1T C1T 1.1681(15) .
N1T Na1 2.3229(11) .
Na1 N2 2.3800(10) .
Na1 N1 2.3923(10) .
Na1 O1 2.5110(8) .
Na1 O2 2.5467(8) .
Na1 O3 2.5564(9) .
O1 C5 1.3760(13) .
O1 C2 1.3847(13) .
O2 C9 1.3774(13) .
O2 C12 1.3832(13) .
O3 C15 1.4272(14) .
O3 C16 1.4306(13) .
N1 C1 1.2691(15) .
N1 C17 1.4579(15) .
N2 C13 1.2731(15) .
N2 C14 1.4578(14) .
C1 C2 1.4495(16) .
C1 H1 0.953(13) .
C2 C3 1.3498(16) .
C3 C4 1.4251(17) .
C3 H3 0.944(14) .
C4 C5 1.3510(16) .
C4 H4 0.940(15) .
C5 C6 1.5082(15) .
C6 C9 1.5095(15) .
C6 C8 1.5322(16) .
C6 C7 1.5462(16) .
C7 H7A 0.970(14) .
C7 H7B 0.977(13) .
C7 H7C 0.998(14) .
C8 H8A 1.012(15) .
C8 H8B 1.000(14) .
C8 H8C 0.966(15) .
C9 C10 1.3533(16) .
C10 C11 1.4256(16) .
C10 H10 0.938(14) .
C11 C12 1.3575(16) .
C11 H11 0.947(14) .
C12 C13 1.4441(16) .
C13 H13 0.935(14) .
C14 C15 1.5208(16) .
C14 H14A 0.986(13) .
C14 H14B 1.000(13) .
C15 H15A 0.980(13) .
C15 H15B 1.045(14) .
C16 C17 1.5172(17) .
C16 H16A 0.957(13) .
C16 H16B 0.986(13) .
C17 H17A 0.996(14) .
C17 H17B 0.983(13) .
C1S N1S 1.047(3) .
C1S C1S 1.432(4) 3_775
C1S H1SA 0.992(16) .
C1S H1SB 0.955(16) .
C1S H1SC 1.032(16) .
N1S H1SA 1.09(2) .
N1S H1SB 0.90(3) .
N1S H1SC 1.19(2) .

loop_
_geom_torsion_atom_site_label_1
_geom_torsion_atom_site_label_2
_geom_torsion_atom_site_label_3
_geom_torsion_atom_site_label_4
_geom_torsion
Na1 N1T C1T S1T -62(9)
C1T N1T Na1 N2 -55.7(3)
C1T N1T Na1 N1 92.7(3)
C1T N1T Na1 O1 164.1(3)
C1T N1T Na1 O2 -126.4(3)
C1T N1T Na1 O3 19.4(3)
N1T Na1 O1 C5 75.29(10)
N2 Na1 O1 C5 -61.05(11)
N1 Na1 O1 C5 -177.09(10)
O2 Na1 O1 C5 -25.82(9)
O3 Na1 O1 C5 -144.46(9)
N1T Na1 O1 C2 -114.42(7)
N2 Na1 O1 C2 109.25(7)
N1 Na1 O1 C2 -6.80(7)
O2 Na1 O1 C2 144.47(7)
O3 Na1 O1 C2 25.84(8)
N1T Na1 O2 C9 -76.16(10)
N2 Na1 O2 C9 173.57(10)
N1 Na1 O2 C9 58.34(11)
O1 Na1 O2 C9 25.63(9)
O3 Na1 O2 C9 142.87(9)
N1T Na1 O2 C12 115.31(7)
N2 Na1 O2 C12 5.04(7)
N1 Na1 O2 C12 -110.19(7)
O1 Na1 O2 C12 -142.90(7)
O3 Na1 O2 C12 -25.66(8)
N1T Na1 O3 C15 -114.41(7)
N2 Na1 O3 C15 -6.73(7)
N1 Na1 O3 C15 140.93(8)
O1 Na1 O3 C15 108.14(7)
O2 Na1 O3 C15 23.71(8)
N1T Na1 O3 C16 109.48(8)
N2 Na1 O3 C16 -142.84(8)
N1 Na1 O3 C16 4.82(7)
O1 Na1 O3 C16 -27.97(8)
O2 Na1 O3 C16 -112.40(7)
N1T Na1 N1 C1 108.33(9)
N2 Na1 N1 C1 -106.49(9)
O1 Na1 N1 C1 8.52(8)
O2 Na1 N1 C1 -24.00(11)
O3 Na1 N1 C1 -142.71(10)
N1T Na1 N1 C17 -85.74(9)
N2 Na1 N1 C17 59.44(9)
O1 Na1 N1 C17 174.45(9)
O2 Na1 N1 C17 141.93(8)
O3 Na1 N1 C17 23.22(8)
N1T Na1 N2 C13 -103.47(9)
N1 Na1 N2 C13 112.09(9)
O1 Na1 N2 C13 29.90(10)
O2 Na1 N2 C13 -5.37(9)
O3 Na1 N2 C13 148.06(10)
N1T Na1 N2 C14 84.78(8)
N1 Na1 N2 C14 -59.66(9)
O1 Na1 N2 C14 -141.85(7)
O2 Na1 N2 C14 -177.12(8)
O3 Na1 N2 C14 -23.68(7)
C17 N1 C1 C2 -174.99(10)
Na1 N1 C1 C2 -9.23(14)
C5 O1 C2 C3 -0.05(12)
Na1 O1 C2 C3 -173.26(8)
C5 O1 C2 C1 178.59(9)
Na1 O1 C2 C1 5.38(12)
N1 C1 C2 C3 -179.72(13)
N1 C1 C2 O1 2.06(16)
O1 C2 C3 C4 -0.20(13)
C1 C2 C3 C4 -178.50(12)
C2 C3 C4 C5 0.37(14)
C3 C4 C5 O1 -0.41(13)
C3 C4 C5 C6 179.49(12)
C2 O1 C5 C4 0.29(12)
Na1 O1 C5 C4 171.10(8)
C2 O1 C5 C6 -179.63(9)
Na1 O1 C5 C6 -8.81(15)
C4 C5 C6 C9 -118.92(14)
O1 C5 C6 C9 60.97(12)
C4 C5 C6 C8 0.42(18)
O1 C5 C6 C8 -179.70(9)
C4 C5 C6 C7 119.94(14)
O1 C5 C6 C7 -60.17(12)
C12 O2 C9 C10 -1.11(12)
Na1 O2 C9 C10 -170.25(8)
C12 O2 C9 C6 178.22(9)
Na1 O2 C9 C6 9.07(15)
C5 C6 C9 C10 118.66(14)
C8 C6 C9 C10 -0.23(18)
C7 C6 C9 C10 -119.94(14)
C5 C6 C9 O2 -60.45(12)
C8 C6 C9 O2 -179.34(9)
C7 C6 C9 O2 60.95(12)
O2 C9 C10 C11 1.05(13)
C6 C9 C10 C11 -178.10(12)
C9 C10 C11 C12 -0.58(13)
C10 C11 C12 O2 -0.10(13)
C10 C11 C12 C13 176.68(12)
C9 O2 C12 C11 0.73(12)
Na1 O2 C12 C11 172.65(7)
C9 O2 C12 C13 -176.72(9)
Na1 O2 C12 C13 -4.81(12)
C14 N2 C13 C12 176.47(10)
Na1 N2 C13 C12 5.04(15)
C11 C12 C13 N2 -176.31(13)
O2 C12 C13 N2 0.32(16)
C13 N2 C14 C15 -121.57(11)
Na1 N2 C14 C15 50.42(11)
C16 O3 C15 C14 171.41(9)
Na1 O3 C15 C14 33.27(11)
N2 C14 C15 O3 -53.15(12)
C15 O3 C16 C17 -166.74(10)
Na1 O3 C16 C17 -29.33(11)
C1 N1 C17 C16 118.81(12)
Na1 N1 C17 C16 -47.41(12)
O3 C16 C17 N1 47.88(13)
